data_4036516
loop_
_publ_author_name
'Zhao, Lili'
'Zhang, Hongyang'
'Wang, Yuanhua'

_publ_section_title
;
 Dirhodium(II)-Catalyzed Sulfide Oxygenations: Catalyst Removal by
 Coprecipitation with Sulfoxides.
;
_journal_issue 1
_journal_name_full 'The Journal of organic chemistry'
_journal_page_first 129
_journal_page_last 136
_journal_paper_doi 10.1021/acs.joc.5b02400
_journal_volume 81
_journal_year 2016
_chemical_formula_moiety 'C24 H27.36 O6 Rh S'
_chemical_formula_sum 'C24 H30 O6 Rh S'
_chemical_formula_weight 549.45
_space_group_crystal_system monoclinic
_space_group_IT_number 14
_space_group_name_Hall '-P 2yn'
_space_group_name_H-M_alt 'P 1 21/n 1'
_atom_sites_solution_hydrogens mixed
_atom_sites_solution_primary direct
_audit_creation_date 2015-09-16
_audit_creation_method
;
Olex2 1.2
(compiled 2015.01.26 svn.r3150 for OlexSys, GUI svn.r4998)
;
_cell_angle_alpha 90
_cell_angle_beta 92.2033(16)
_cell_angle_gamma 90
_cell_formula_units_Z 4
_cell_length_a 13.9681(2)
_cell_length_b 10.30952(19)
_cell_length_c 17.1108(3)
_cell_measurement_reflns_used 6572
_cell_measurement_temperature 293
_cell_measurement_theta_max 28.3130
_cell_measurement_theta_min 3.6730
_cell_volume 2462.21(7)
_computing_cell_refinement
;
CrysAlisPro, Agilent Technologies,
Version 1.171.37.35 (release 13-08-2014 CrysAlis171 .NET)
(compiled Aug 13 2014,18:06:01)
;
_computing_data_collection
;
CrysAlisPro, Agilent Technologies,
Version 1.171.37.35 (release 13-08-2014 CrysAlis171 .NET)
(compiled Aug 13 2014,18:06:01)
;
_computing_data_reduction
;
CrysAlisPro, Agilent Technologies,
Version 1.171.37.35 (release 13-08-2014 CrysAlis171 .NET)
(compiled Aug 13 2014,18:06:01)
;
_computing_molecular_graphics 'Olex2 (Dolomanov et al., 2009)'
_computing_publication_material 'Olex2 (Dolomanov et al., 2009)'
_computing_structure_refinement 'ShelXL (Sheldrick, 2008)'
_computing_structure_solution 'ShelXT (Sheldrick, 2015)'
_diffrn_ambient_temperature 293
_diffrn_detector 'CCD plate'
_diffrn_detector_area_resol_mean 15.9595
_diffrn_detector_type EosS2
_diffrn_measured_fraction_theta_full 0.998
_diffrn_measured_fraction_theta_max 0.867
_diffrn_measurement_details
;
#__ type_ start__ end____ width___ exp.time_
  1 omega  -11.00   83.00   1.0000   42.5400
omega____ theta____ kappa____ phi______ frames
    -       15.5694   77.0000  -60.0000 94

#__ type_ start__ end____ width___ exp.time_
  2 omega  -11.00   83.00   1.0000   42.5400
omega____ theta____ kappa____ phi______ frames
    -       15.5694   77.0000   60.0000 94

#__ type_ start__ end____ width___ exp.time_
  3 omega  -11.00   83.00   1.0000   42.5400
omega____ theta____ kappa____ phi______ frames
    -       15.5694   77.0000 -180.0000 94

#__ type_ start__ end____ width___ exp.time_
  4 omega    8.00   44.00   1.0000   42.5400
omega____ theta____ kappa____ phi______ frames
    -      -16.5069   77.0000 -180.0000 36
;
_diffrn_measurement_device 'four-circle diffractometer'
_diffrn_measurement_device_type 'New Gemini, Dual, Cu at zero, EosS2'
_diffrn_measurement_method '\w scans'
_diffrn_orient_matrix_UB_11 -0.0470562000
_diffrn_orient_matrix_UB_12 0.0062352000
_diffrn_orient_matrix_UB_13 0.0137183000
_diffrn_orient_matrix_UB_21 0.0001716000
_diffrn_orient_matrix_UB_22 0.0669128000
_diffrn_orient_matrix_UB_23 -0.0096337000
_diffrn_orient_matrix_UB_31 -0.0191561000
_diffrn_orient_matrix_UB_32 -0.0147392000
_diffrn_orient_matrix_UB_33 -0.0379556000
_diffrn_radiation_monochromator graphite
_diffrn_radiation_probe x-ray
_diffrn_radiation_type MoK\a
_diffrn_radiation_wavelength 0.71073
_diffrn_reflns_av_R_equivalents 0.0466
_diffrn_reflns_av_unetI/netI 0.0642
_diffrn_reflns_Laue_measured_fraction_full 0.998
_diffrn_reflns_Laue_measured_fraction_max 0.867
_diffrn_reflns_limit_h_max 19
_diffrn_reflns_limit_h_min -18
_diffrn_reflns_limit_k_max 14
_diffrn_reflns_limit_k_min -12
_diffrn_reflns_limit_l_max 22
_diffrn_reflns_limit_l_min -14
_diffrn_reflns_number 16528
_diffrn_reflns_point_group_measured_fraction_full 0.998
_diffrn_reflns_point_group_measured_fraction_max 0.867
_diffrn_reflns_theta_full 25.242
_diffrn_reflns_theta_max 29.231
_diffrn_reflns_theta_min 3.383
_diffrn_source 'Enhance (Mo) X-ray Source'
_exptl_absorpt_coefficient_mu 0.814
_exptl_absorpt_correction_T_max 1.00000
_exptl_absorpt_correction_T_min 0.80568
_exptl_absorpt_correction_type multi-scan
_exptl_absorpt_process_details
;
CrysAlisPro, Agilent Technologies,
Version 1.171.37.35 (release 13-08-2014 CrysAlis171 .NET)
(compiled Aug 13 2014,18:06:01)
Empirical absorption correction using spherical harmonics,
 implemented in SCALE3 ABSPACK scaling algorithm.
;
_exptl_crystal_colour 'dull reddish red'
_exptl_crystal_colour_lustre dull
_exptl_crystal_colour_modifier reddish
_exptl_crystal_colour_primary red
_exptl_crystal_density_diffrn 1.482
_exptl_crystal_description
;
;
_exptl_crystal_F_000 1132
_exptl_crystal_size_max 0.4
_exptl_crystal_size_mid 0.3
_exptl_crystal_size_min 0.1
_refine_diff_density_max 0.983
_refine_diff_density_min -0.717
_refine_diff_density_rms 0.087
_refine_ls_extinction_method none
_refine_ls_goodness_of_fit_ref 1.112
_refine_ls_hydrogen_treatment mixed
_refine_ls_matrix_type full
_refine_ls_number_parameters 308
_refine_ls_number_reflns 5792
_refine_ls_number_restraints 0
_refine_ls_restrained_S_all 1.112
_refine_ls_R_factor_all 0.0716
_refine_ls_R_factor_gt 0.0426
_refine_ls_shift/su_max 0.000
_refine_ls_shift/su_mean 0.000
_refine_ls_structure_factor_coef Fsqd
_refine_ls_weighting_details 'w=1/[\s^2^(Fo^2^)+(0.0330P)^2^+0.2090P] where P=(Fo^2^+2Fc^2^)/3'
_refine_ls_weighting_scheme calc
_refine_ls_wR_factor_gt 0.0860
_refine_ls_wR_factor_ref 0.0935
_reflns_Friedel_coverage 0.000
_reflns_number_gt 4173
_reflns_number_total 5792
_reflns_threshold_expression 'I > 2\s(I)'
_cod_data_source_file jo5b02400_si_002.cif
_cod_data_source_block 201506-qy-1
_cod_original_cell_volume 2462.22(7)
_cod_database_code 4036516
_shelx_space_group_comment
;
The symmetry employed for this shelxl refinement is uniquely defined
by the following loop, which should always be used as a source of
symmetry information in preference to the above space-group names.
They are only intended as comments.
;
_reflns_odcompleteness_completeness 99.70
_reflns_odcompleteness_iscentric 1
_reflns_odcompleteness_theta 26.32
_olex2_refinement_description
;
1. Fixed Uiso
 At 1.2 times of:
  All C(H) groups, All C(H,H) groups
 At 1.5 times of:
  All C(H,H,H) groups
2. Others
 Sof(H00O)=Sof(H00Q)=Sof(H00R)=Sof(S0)=1-FVAR(1)
 Sof(S002)=FVAR(1)
3.a Secondary CH2 refined with riding coordinates:
 C00G(H00A,H00B), C00O(H00M,H00N)
3.b Me refined with riding coordinates:
 C00Q(H00O,H00Q,H00R)
3.c Aromatic/amide H refined with riding coordinates:
 C00E(H00E), C00H(H00H), C00J(H00J), C00L(H00L), C00P(H00P), C00R(H00S),
 C00S(H00T)
3.d Idealised Me refined as rotating group:
 C00M(H00C,H00D,H00F), C00N(H00G,H00I,H00K), C00T(H00U,H00V,H00W), C00U(H00X,
 H00Y,H), C00W(H00,HA,HB)
;
_shelx_shelxl_version_number 2014/7
_olex2_date_sample_data_collection 2015-06-09
_olex2_submission_special_instructions 'No special instructions were received'

loop_
_space_group_symop_operation_xyz
'x, y, z'
'-x+1/2, y+1/2, -z+1/2'
'-x, -y, -z'
'x-1/2, -y-1/2, z-1/2'

loop_
_atom_site_label
_atom_site_type_symbol
_atom_site_fract_x
_atom_site_fract_y
_atom_site_fract_z
_atom_site_U_iso_or_equiv
_atom_site_adp_type
_atom_site_occupancy
_atom_site_site_symmetry_order
_atom_site_calc_flag
_atom_site_refinement_flags_posn
_atom_site_refinement_flags_occupancy
_atom_site_disorder_assembly
_atom_site_disorder_group
Rh01 Rh 0.97092(2) 0.43131(2) 0.55089(2) 0.02614(9) Uani 1 1 d . . . .
S002 S 0.91223(7) 0.27879(12) 0.65224(7) 0.0339(4) Uani 0.880(4) 1 d . P A 1
O003 O 0.85302(16) 0.5464(2) 0.55338(14) 0.0333(6) Uani 1 1 d . . . .
O004 O 0.90727(16) 0.6760(2) 0.45911(13) 0.0324(5) Uani 1 1 d . . . .
O005 O 0.96320(16) 0.4464(2) 0.37009(13) 0.0337(6) Uani 1 1 d . . . .
O006 O 0.90875(16) 0.3186(2) 0.46573(13) 0.0336(5) Uani 1 1 d . . . .
O007 O 0.9292(2) 0.3074(3) 0.73541(18) 0.0735(9) Uani 1 1 d . . . .
O008 O 0.5142(2) 0.0952(3) 0.5908(2) 0.0665(9) Uani 1 1 d . . . .
C009 C 0.9183(2) 0.3489(3) 0.3946(2) 0.0329(8) Uani 1 1 d . . . .
C00A C 0.8458(2) 0.6434(3) 0.50845(19) 0.0300(8) Uani 1 1 d . . . .
C00B C 0.8725(3) 0.2594(3) 0.3325(2) 0.0406(9) Uani 1 1 d . . . .
C00C C 0.7576(3) 0.7296(4) 0.5142(2) 0.0403(9) Uani 1 1 d . . . .
C00D C 0.7897(3) 0.2229(4) 0.6376(2) 0.0463(10) Uani 1 1 d . . . .
C00E C 0.7442(3) 0.5324(4) 0.3561(2) 0.0407(9) Uani 1 1 d . . . .
H00E H 0.8036 0.5699 0.3480 0.049 Uiso 1 1 calc R . . .
C00F C 0.7246(3) 0.4099(4) 0.3240(2) 0.0447(10) Uani 1 1 d . . . .
C00G C 0.7044(3) 0.7312(4) 0.4332(2) 0.0471(10) Uani 1 1 d . . . .
H00A H 0.6458 0.7808 0.4376 0.056 Uiso 1 1 calc R . . .
H00B H 0.7441 0.7766 0.3968 0.056 Uiso 1 1 calc R . . .
C00H C 0.7355(3) 0.2707(4) 0.5775(3) 0.0519(11) Uani 1 1 d . . . .
H00H H 0.7603 0.3334 0.5448 0.062 Uiso 1 1 calc R . . .
C00I C 0.6790(3) 0.5999(4) 0.3992(2) 0.0444(10) Uani 1 1 d . . . .
C00J C 0.6431(3) 0.2260(4) 0.5647(3) 0.0554(11) Uani 1 1 d . . . .
H00J H 0.6056 0.2610 0.5238 0.067 Uiso 1 1 calc R . . .
C00K C 0.6050(3) 0.1313(4) 0.6106(3) 0.0461(10) Uani 1 1 d . . . .
C00L C 0.5893(3) 0.5448(5) 0.4090(3) 0.0599(13) Uani 1 1 d . . . .
H00L H 0.5440 0.5875 0.4380 0.072 Uiso 1 1 calc R . . .
C00M C 0.7916(3) 0.8675(4) 0.5340(3) 0.0609(12) Uani 1 1 d . . . .
H00C H 0.8230 0.8680 0.5849 0.091 Uiso 1 1 calc GR . . .
H00D H 0.7375 0.9249 0.5337 0.091 Uiso 1 1 calc GR . . .
H00F H 0.8357 0.8958 0.4959 0.091 Uiso 1 1 calc GR . . .
C00N C 0.8219(3) 0.1459(4) 0.3705(2) 0.0593(12) Uani 1 1 d . . . .
H00G H 0.8659 0.1025 0.4062 0.089 Uiso 1 1 calc GR . . .
H00I H 0.7997 0.0861 0.3308 0.089 Uiso 1 1 calc GR . . .
H00K H 0.7684 0.1776 0.3984 0.089 Uiso 1 1 calc GR . . .
C00O C 0.8002(3) 0.3398(4) 0.2808(2) 0.0463(10) Uani 1 1 d . . . .
H00M H 0.8358 0.4029 0.2516 0.056 Uiso 1 1 calc R . . .
H00N H 0.7688 0.2818 0.2433 0.056 Uiso 1 1 calc R . . .
C00P C 0.6344(3) 0.3588(4) 0.3331(3) 0.0580(12) Uani 1 1 d . . . .
H00P H 0.6185 0.2791 0.3107 0.070 Uiso 1 1 calc R . . .
C00Q C 0.9719(3) 0.1269(4) 0.6313(3) 0.0596(13) Uani 1 1 d . . . .
H00O H 0.9331 0.0618 0.6054 0.089 Uiso 0.120(4) 1 calc R P A 2
H00Q H 0.9981 0.1834 0.5930 0.089 Uiso 0.120(4) 1 calc R P A 2
H00R H 1.0231 0.0860 0.6610 0.089 Uiso 0.120(4) 1 calc R P A 2
C00R C 0.6591(3) 0.0839(4) 0.6733(3) 0.0579(12) Uani 1 1 d . . . .
H00S H 0.6336 0.0224 0.7064 0.069 Uiso 1 1 calc R . . .
C00S C 0.5680(3) 0.4247(5) 0.3749(3) 0.0682(14) Uani 1 1 d . . . .
H00T H 0.5076 0.3886 0.3807 0.082 Uiso 1 1 calc R . . .
C00T C 0.6923(3) 0.6798(4) 0.5771(3) 0.0608(13) Uani 1 1 d . . . .
H00U H 0.6756 0.5911 0.5664 0.091 Uiso 1 1 calc GR . . .
H00V H 0.6352 0.7315 0.5772 0.091 Uiso 1 1 calc GR . . .
H00W H 0.7251 0.6855 0.6273 0.091 Uiso 1 1 calc GR . . .
C00U C 0.9542(3) 0.2091(4) 0.2824(3) 0.0628(13) Uani 1 1 d . . . .
H00X H 0.9795 0.2795 0.2529 0.094 Uiso 1 1 calc GR . . .
H00Y H 0.9299 0.1433 0.2473 0.094 Uiso 1 1 calc GR . . .
H H 1.0041 0.1732 0.3160 0.094 Uiso 1 1 calc GR . . .
C00V C 0.7526(3) 0.1291(5) 0.6866(3) 0.0566(13) Uani 1 1 d . . . .
C00W C 0.4770(3) -0.0192(4) 0.6249(3) 0.0769(16) Uani 1 1 d . . . .
H00 H 0.4154 -0.0387 0.6010 0.115 Uiso 1 1 calc GR . . .
HA H 0.4707 -0.0058 0.6800 0.115 Uiso 1 1 calc GR . . .
HB H 0.5199 -0.0903 0.6168 0.115 Uiso 1 1 calc GR . . .
S0 S 0.9037(6) 0.2143(9) 0.6920(5) 0.042(3) Uani 0.120(4) 1 d . P A 2
H00Z H 0.780(3) 0.102(4) 0.724(2) 0.048(13) Uiso 1 1 d . . . .

loop_
_atom_site_aniso_label
_atom_site_aniso_U_11
_atom_site_aniso_U_22
_atom_site_aniso_U_33
_atom_site_aniso_U_23
_atom_site_aniso_U_13
_atom_site_aniso_U_12
Rh01 0.02479(14) 0.02745(15) 0.02623(14) 0.00336(12) 0.00158(10) 0.00099(12)
S002 0.0352(6) 0.0348(7) 0.0317(7) 0.0040(5) 0.0018(5) 0.0002(5)
O003 0.0286(12) 0.0336(14) 0.0381(14) 0.0068(11) 0.0063(11) 0.0051(11)
O004 0.0316(13) 0.0286(13) 0.0373(13) 0.0066(10) 0.0066(11) 0.0040(11)
O005 0.0388(14) 0.0334(14) 0.0287(12) -0.0009(10) 0.0000(11) -0.0043(11)
O006 0.0358(13) 0.0322(13) 0.0326(13) -0.0003(11) -0.0010(11) -0.0055(11)
O007 0.080(2) 0.087(2) 0.0536(19) -0.0053(18) -0.0019(17) -0.013(2)
O008 0.0360(16) 0.0540(19) 0.109(3) 0.0207(18) -0.0001(17) -0.0092(15)
C009 0.0295(19) 0.031(2) 0.038(2) -0.0027(16) -0.0017(16) 0.0046(16)
C00A 0.0275(18) 0.0323(19) 0.0299(18) -0.0006(16) -0.0007(15) 0.0003(16)
C00B 0.049(2) 0.035(2) 0.037(2) -0.0065(17) -0.0052(18) -0.0042(18)
C00C 0.035(2) 0.044(2) 0.043(2) 0.0048(18) 0.0077(17) 0.0114(18)
C00D 0.040(2) 0.048(2) 0.051(3) -0.008(2) 0.007(2) -0.003(2)
C00E 0.0298(19) 0.052(3) 0.040(2) 0.0075(18) -0.0071(17) 0.0009(18)
C00F 0.041(2) 0.057(3) 0.036(2) 0.0070(19) -0.0088(18) -0.002(2)
C00G 0.037(2) 0.050(3) 0.054(3) 0.012(2) 0.0020(19) 0.021(2)
C00H 0.042(2) 0.043(2) 0.071(3) 0.004(2) 0.007(2) -0.002(2)
C00I 0.035(2) 0.052(3) 0.045(2) 0.0118(19) -0.0086(18) 0.0065(19)
C00J 0.040(2) 0.055(3) 0.071(3) 0.015(2) 0.004(2) 0.001(2)
C00K 0.033(2) 0.041(2) 0.065(3) 0.005(2) 0.009(2) 0.0037(19)
C00L 0.036(2) 0.083(4) 0.061(3) 0.015(3) 0.004(2) 0.003(2)
C00M 0.065(3) 0.046(3) 0.072(3) -0.008(2) 0.012(3) 0.015(2)
C00N 0.083(3) 0.041(2) 0.053(3) -0.003(2) -0.012(2) -0.016(2)
C00O 0.055(3) 0.048(2) 0.035(2) -0.0010(18) -0.0115(19) -0.012(2)
C00P 0.050(3) 0.061(3) 0.063(3) 0.014(2) -0.010(2) -0.014(2)
C00Q 0.055(3) 0.029(2) 0.096(4) 0.014(2) 0.018(3) 0.013(2)
C00R 0.052(3) 0.063(3) 0.061(3) 0.017(2) 0.024(2) 0.004(2)
C00S 0.034(2) 0.087(4) 0.083(4) 0.026(3) -0.003(2) -0.014(3)
C00T 0.049(2) 0.076(3) 0.060(3) 0.016(2) 0.023(2) 0.025(2)
C00U 0.077(3) 0.059(3) 0.053(3) -0.022(2) 0.000(2) 0.012(3)
C00V 0.051(3) 0.073(3) 0.045(3) -0.004(2) -0.006(2) 0.011(3)
C00W 0.049(3) 0.053(3) 0.130(5) 0.007(3) 0.023(3) -0.006(2)
S0 0.041(5) 0.044(6) 0.040(5) 0.017(5) -0.009(4) -0.027(4)

loop_
_atom_type_symbol
_atom_type_description
_atom_type_scat_dispersion_real
_atom_type_scat_dispersion_imag
_atom_type_scat_source
C C 0.0033 0.0016 'International Tables Vol C Tables 4.2.6.8 and 6.1.1.4'
H H 0.0000 0.0000 'International Tables Vol C Tables 4.2.6.8 and 6.1.1.4'
O O 0.0106 0.0060 'International Tables Vol C Tables 4.2.6.8 and 6.1.1.4'
Rh Rh -1.1178 0.9187 'International Tables Vol C Tables 4.2.6.8 and 6.1.1.4'
S S 0.1246 0.1234 'International Tables Vol C Tables 4.2.6.8 and 6.1.1.4'

loop_
_geom_angle_atom_site_label_1
_geom_angle_atom_site_label_2
_geom_angle_atom_site_label_3
_geom_angle
_geom_angle_site_symmetry_1
_geom_angle_site_symmetry_3
Rh01 Rh01 S002 177.05(3) 3_766 .
O003 Rh01 Rh01 88.16(6) . 3_766
O003 Rh01 S002 93.74(7) . .
O003 Rh01 O004 175.42(9) . 3_766
O003 Rh01 O005 88.31(9) . 3_766
O003 Rh01 O006 91.41(9) . .
O004 Rh01 Rh01 87.28(6) 3_766 3_766
O004 Rh01 S002 90.80(6) 3_766 .
O005 Rh01 Rh01 87.70(6) 3_766 3_766
O005 Rh01 S002 94.60(7) 3_766 .
O005 Rh01 O004 91.95(9) 3_766 3_766
O006 Rh01 Rh01 87.96(6) . 3_766
O006 Rh01 S002 89.74(7) . .
O006 Rh01 O004 87.98(9) . 3_766
O006 Rh01 O005 175.66(9) . 3_766
O007 S002 Rh01 120.14(15) . .
O007 S002 C00D 108.32(19) . .
O007 S002 C00Q 107.9(2) . .
C00D S002 Rh01 115.88(15) . .
C00D S002 C00Q 97.9(2) . .
C00Q S002 Rh01 103.88(14) . .
C00A O003 Rh01 119.7(2) . .
C00A O004 Rh01 119.9(2) . 3_766
C009 O005 Rh01 119.2(2) . 3_766
C009 O006 Rh01 119.3(2) . .
C00K O008 C00W 118.6(4) . .
O005 C009 O006 125.8(3) . .
O005 C009 C00B 116.6(3) . .
O006 C009 C00B 117.5(3) . .
O003 C00A O004 125.0(3) . .
O003 C00A C00C 117.9(3) . .
O004 C00A C00C 117.1(3) . .
C009 C00B C00O 108.6(3) . .
C009 C00B C00U 106.9(3) . .
C00N C00B C009 110.8(3) . .
C00N C00B C00O 110.4(3) . .
C00N C00B C00U 110.1(3) . .
C00U C00B C00O 110.0(3) . .
C00A C00C C00G 108.1(3) . .
C00A C00C C00M 108.0(3) . .
C00A C00C C00T 110.8(3) . .
C00M C00C C00G 108.8(3) . .
C00T C00C C00G 110.9(3) . .
C00T C00C C00M 110.1(3) . .
C00H C00D S002 119.2(3) . .
C00H C00D C00V 120.2(4) . .
C00H C00D S0 149.9(4) . .
C00V C00D S002 120.5(3) . .
C00V C00D S0 89.8(4) . .
C00F C00E H00E 118.6 . .
C00I C00E H00E 118.6 . .
C00I C00E C00F 122.7(4) . .
C00E C00F C00O 119.9(3) . .
C00P C00F C00E 117.8(4) . .
C00P C00F C00O 122.3(4) . .
C00C C00G H00A 108.4 . .
C00C C00G H00B 108.4 . .
H00A C00G H00B 107.4 . .
C00I C00G C00C 115.6(3) . .
C00I C00G H00A 108.4 . .
C00I C00G H00B 108.4 . .
C00D C00H H00H 120.2 . .
C00D C00H C00J 119.6(4) . .
C00J C00H H00H 120.2 . .
C00E C00I C00G 120.5(3) . .
C00E C00I C00L 118.3(4) . .
C00L C00I C00G 121.2(4) . .
C00H C00J H00J 119.1 . .
C00K C00J C00H 121.8(4) . .
C00K C00J H00J 119.1 . .
O008 C00K C00J 115.6(4) . .
O008 C00K C00R 125.3(4) . .
C00J C00K C00R 119.0(4) . .
C00I C00L H00L 120.3 . .
C00I C00L C00S 119.4(4) . .
C00S C00L H00L 120.3 . .
C00C C00M H00C 109.5 . .
C00C C00M H00D 109.5 . .
C00C C00M H00F 109.5 . .
H00C C00M H00D 109.5 . .
H00C C00M H00F 109.5 . .
H00D C00M H00F 109.5 . .
C00B C00N H00G 109.5 . .
C00B C00N H00I 109.5 . .
C00B C00N H00K 109.5 . .
H00G C00N H00I 109.5 . .
H00G C00N H00K 109.5 . .
H00I C00N H00K 109.5 . .
C00B C00O H00M 108.4 . .
C00B C00O H00N 108.4 . .
C00F C00O C00B 115.6(3) . .
C00F C00O H00M 108.4 . .
C00F C00O H00N 108.4 . .
H00M C00O H00N 107.5 . .
C00F C00P H00P 119.8 . .
C00S C00P C00F 120.5(4) . .
C00S C00P H00P 119.8 . .
H00O C00Q H00Q 109.5 . .
H00O C00Q H00R 109.5 . .
H00Q C00Q H00R 109.5 . .
S0 C00Q H00O 109.5 . .
S0 C00Q H00Q 109.5 . .
S0 C00Q H00R 109.5 . .
C00K C00R H00S 120.3 . .
C00K C00R C00V 119.3(4) . .
C00V C00R H00S 120.3 . .
C00L C00S H00T 119.4 . .
C00P C00S C00L 121.3(4) . .
C00P C00S H00T 119.4 . .
C00C C00T H00U 109.5 . .
C00C C00T H00V 109.5 . .
C00C C00T H00W 109.5 . .
H00U C00T H00V 109.5 . .
H00U C00T H00W 109.5 . .
H00V C00T H00W 109.5 . .
C00B C00U H00X 109.5 . .
C00B C00U H00Y 109.5 . .
C00B C00U H 109.5 . .
H00X C00U H00Y 109.5 . .
H00X C00U H 109.5 . .
H00Y C00U H 109.5 . .
C00D C00V C00R 120.0(4) . .
C00D C00V S0 52.6(3) . .
C00D C00V H00Z 124(3) . .
C00R C00V S0 172.3(5) . .
C00R C00V H00Z 116(3) . .
S0 C00V H00Z 71(3) . .
O008 C00W H00 109.5 . .
O008 C00W HA 109.5 . .
O008 C00W HB 109.5 . .
H00 C00W HA 109.5 . .
H00 C00W HB 109.5 . .
HA C00W HB 109.5 . .
O007 S0 C00D 119.2(7) . .
O007 S0 C00Q 128.0(6) . .
O007 S0 C00V 123.9(6) . .
C00D S0 C00V 37.6(2) . .
C00Q S0 C00D 102.4(5) . .
C00Q S0 C00V 108.1(5) . .

loop_
_geom_bond_atom_site_label_1
_geom_bond_atom_site_label_2
_geom_bond_distance
_geom_bond_site_symmetry_2
Rh01 Rh01 2.4100(5) 3_766
Rh01 S002 2.5021(13) .
Rh01 O003 2.032(2) .
Rh01 O004 2.042(2) 3_766
Rh01 O005 2.041(2) 3_766
Rh01 O006 2.032(2) .
S002 O007 1.464(3) .
S002 C00D 1.815(4) .
S002 C00Q 1.816(4) .
O003 C00A 1.262(4) .
O004 Rh01 2.042(2) 3_766
O004 C00A 1.272(4) .
O005 Rh01 2.041(2) 3_766
O005 C009 1.265(4) .
O006 C009 1.268(4) .
O007 S0 1.257(9) .
O008 C00K 1.352(5) .
O008 C00W 1.424(5) .
C009 C00B 1.529(5) .
C00A C00C 1.526(5) .
C00B C00N 1.526(5) .
C00B C00O 1.556(5) .
C00B C00U 1.542(5) .
C00C C00G 1.546(5) .
C00C C00M 1.533(6) .
C00C C00T 1.526(5) .
C00D C00H 1.347(5) .
C00D C00V 1.393(6) .
C00D S0 1.815(9) .
C00E H00E 0.9300 .
C00E C00F 1.400(5) .
C00E C00I 1.381(5) .
C00F C00O 1.498(5) .
C00F C00P 1.380(5) .
C00G H00A 0.9700 .
C00G H00B 0.9700 .
C00G C00I 1.511(5) .
C00H H00H 0.9300 .
C00H C00J 1.380(5) .
C00I C00L 1.392(5) .
C00J H00J 0.9300 .
C00J C00K 1.373(5) .
C00K C00R 1.378(6) .
C00L H00L 0.9300 .
C00L C00S 1.395(6) .
C00M H00C 0.9600 .
C00M H00D 0.9600 .
C00M H00F 0.9600 .
C00N H00G 0.9600 .
C00N H00I 0.9600 .
C00N H00K 0.9600 .
C00O H00M 0.9700 .
C00O H00N 0.9700 .
C00P H00P 0.9300 .
C00P C00S 1.373(6) .
C00Q H00O 0.9600 .
C00Q H00Q 0.9600 .
C00Q H00R 0.9600 .
C00Q S0 1.696(10) .
C00R H00S 0.9300 .
C00R C00V 1.398(6) .
C00S H00T 0.9300 .
C00T H00U 0.9600 .
C00T H00V 0.9600 .
C00T H00W 0.9600 .
C00U H00X 0.9600 .
C00U H00Y 0.9600 .
C00U H 0.9600 .
C00V S0 2.285(9) .
C00V H00Z 0.79(4) .
C00W H00 0.9600 .
C00W HA 0.9600 .
C00W HB 0.9600 .

loop_
_geom_torsion_atom_site_label_1
_geom_torsion_atom_site_label_2
_geom_torsion_atom_site_label_3
_geom_torsion_atom_site_label_4
_geom_torsion
_geom_torsion_site_symmetry_1
Rh01 S002 C00D C00H -3.9(4) .
Rh01 S002 C00D C00V 174.3(3) .
Rh01 O003 C00A O004 1.0(5) .
Rh01 O003 C00A C00C -178.1(2) .
Rh01 O004 C00A O003 -0.5(5) 3_766
Rh01 O004 C00A C00C 178.6(2) 3_766
Rh01 O005 C009 O006 0.8(4) 3_766
Rh01 O005 C009 C00B -178.6(2) 3_766
Rh01 O006 C009 O005 -0.9(5) .
Rh01 O006 C009 C00B 178.4(2) .
S002 C00D C00H C00J 178.2(3) .
S002 C00D C00V C00R -178.0(3) .
O003 C00A C00C C00G -121.0(3) .
O003 C00A C00C C00M 121.4(4) .
O003 C00A C00C C00T 0.6(5) .
O004 C00A C00C C00G 59.8(4) .
O004 C00A C00C C00M -57.8(4) .
O004 C00A C00C C00T -178.5(3) .
O005 C009 C00B C00N 179.4(3) .
O005 C009 C00B C00O -59.1(4) .
O005 C009 C00B C00U 59.6(4) .
O006 C009 C00B C00N 0.0(5) .
O006 C009 C00B C00O 121.5(3) .
O006 C009 C00B C00U -119.9(3) .
O007 S002 C00D C00H 134.5(3) .
O007 S002 C00D C00V -47.2(4) .
O008 C00K C00R C00V 179.5(4) .
C009 C00B C00O C00F -55.2(4) .
C00A C00C C00G C00I 54.0(4) .
C00C C00G C00I C00E -86.3(4) .
C00C C00G C00I C00L 95.0(4) .
C00D C00H C00J C00K -1.6(7) .
C00E C00F C00O C00B 84.8(4) .
C00E C00F C00P C00S -2.5(6) .
C00E C00I C00L C00S -0.4(6) .
C00F C00E C00I C00G 179.3(3) .
C00F C00E C00I C00L -1.9(6) .
C00F C00P C00S C00L 0.3(7) .
C00G C00I C00L C00S 178.4(4) .
C00H C00D C00V C00R 0.2(7) .
C00H C00D C00V S0 177.8(6) .
C00H C00D S0 O007 75.2(12) .
C00H C00D S0 C00Q -72.5(10) .
C00H C00D S0 C00V -176.2(10) .
C00H C00J C00K O008 -179.0(4) .
C00H C00J C00K C00R 3.0(6) .
C00I C00E C00F C00O -177.4(3) .
C00I C00E C00F C00P 3.3(6) .
C00I C00L C00S C00P 1.2(7) .
C00J C00K C00R C00V -2.8(6) .
C00K C00R C00V C00D 1.2(7) .
C00M C00C C00G C00I 171.1(3) .
C00N C00B C00O C00F 66.5(4) .
C00O C00F C00P C00S 178.2(4) .
C00P C00F C00O C00B -95.9(4) .
C00Q S002 C00D C00H -113.6(4) .
C00Q S002 C00D C00V 64.7(4) .
C00T C00C C00G C00I -67.6(4) .
C00U C00B C00O C00F -171.8(3) .
C00V C00D C00H C00J 0.0(6) .
C00V C00D S0 O007 -108.7(7) .
C00V C00D S0 C00Q 103.7(5) .
C00W O008 C00K C00J 167.4(4) .
C00W O008 C00K C00R -14.8(7) .
S0 C00D C00H C00J 175.5(8) .
S0 C00D C00V C00R -177.5(5) .
